data_4121850
loop_
_publ_author_name
'Seoane, Andr\'es'
'Casanova, Noelia'
'Qui\~nones, Noelia'
'Mascare\~nas, Jos\'e L'
'Gul\'ias, Mois\'es'

_publ_section_title
;
 Rhodium(III)-Catalyzed Dearomatizing (3 + 2) Annulation of
 2-Alkenylphenols and Alkynes.
;
_journal_issue 21
_journal_name_full 'Journal of the American Chemical Society'
_journal_page_first 7607
_journal_page_last 7610
_journal_paper_doi 10.1021/ja5034952
_journal_volume 136
_journal_year 2014
_chemical_formula_moiety 'C23 H18 O'
_chemical_formula_sum 'C23 H18 O'
_chemical_formula_weight 310.37
_chemical_name_common lm1ac407f4
_chemical_name_systematic
;
 ?
;
_space_group_IT_number 2
_symmetry_cell_setting triclinic
_symmetry_Int_Tables_number 2
_symmetry_space_group_name_Hall '-P 1'
_symmetry_space_group_name_H-M 'P -1'
_atom_sites_solution_hydrogens difmap
_atom_sites_solution_primary direct
_atom_sites_solution_secondary difmap
_audit_conform_dict_location ftp://ftp.iucr.org/pub/cif_core.dic
_audit_conform_dict_name cif_core.dic
_audit_conform_dict_version 2.4.3
_audit_creation_date 2013-11-14T13:31:48-00:00
_audit_creation_method 'WinGX routine CIF_UPDATE'
_cell_angle_alpha 91.995(2)
_cell_angle_beta 91.740(2)
_cell_angle_gamma 101.456(2)
_cell_formula_units_Z 2
_cell_length_a 8.9445(4)
_cell_length_b 9.4308(4)
_cell_length_c 9.8570(4)
_cell_measurement_reflns_used 9916
_cell_measurement_temperature 100(2)
_cell_measurement_theta_max 35.06
_cell_measurement_theta_min 2.33
_cell_measurement_wavelength 0.71073
_cell_volume 813.83(6)
_computing_cell_refinement 'SAINT V8.34A integration software'
_computing_data_collection 'Bruker APEX2 software'
_computing_data_reduction 'SORTAV (Blessing, 1995)'
_computing_molecular_graphics 'ORTEP-3 for Windows (Farrugia, 2012)'
_computing_publication_material 'WinGX publication routines (Farrugia, 2012)'
_computing_structure_refinement 'SHELXL-2013 (Sheldrick, 2013)'
_computing_structure_solution 'SIR-2011 (Burla et al., 2012)'
_diffrn_ambient_temperature 100(2)
_diffrn_detector 'APEX-II CCD'
_diffrn_measured_fraction_theta_full 1
_diffrn_measured_fraction_theta_max 0.992
_diffrn_measurement_device '\k-geometry diffractometer'
_diffrn_measurement_device_type 'Bruker APEX-II'
_diffrn_measurement_method '\f or \w oscillation scans'
_diffrn_orient_matrix_UB_11 0.113063
_diffrn_orient_matrix_UB_12 0.026437
_diffrn_orient_matrix_UB_13 0.017158
_diffrn_orient_matrix_UB_21 -0.004295
_diffrn_orient_matrix_UB_22 -0.086983
_diffrn_orient_matrix_UB_23 0.056054
_diffrn_orient_matrix_UB_31 0.01516
_diffrn_orient_matrix_UB_32 -0.058828
_diffrn_orient_matrix_UB_33 -0.082966
_diffrn_radiation_monochromator graphite
_diffrn_radiation_probe x-ray
_diffrn_radiation_type MoK\a
_diffrn_radiation_wavelength 0.71073
_diffrn_reflns_av_R_equivalents 0.0249
_diffrn_reflns_Laue_measured_fraction_full 1
_diffrn_reflns_Laue_measured_fraction_max 0.992
_diffrn_reflns_limit_h_max 14
_diffrn_reflns_limit_h_min -14
_diffrn_reflns_limit_k_max 14
_diffrn_reflns_limit_k_min -15
_diffrn_reflns_limit_l_max 15
_diffrn_reflns_limit_l_min -15
_diffrn_reflns_number 46173
_diffrn_reflns_point_group_measured_fraction_full 1
_diffrn_reflns_point_group_measured_fraction_max 0.992
_diffrn_reflns_reduction_process
;
        Scaled and merged with Sortav
        R.H. Blessing, (1987) Cryst. Rev. 1, 3-58
        R.H. Blessing, (1989) J. Appl. Cryst. 22, 396-397
;
_diffrn_reflns_theta_full 25.242
_diffrn_reflns_theta_max 35.053
_diffrn_reflns_theta_min 2.069
_diffrn_source 'sealed x-ray tube'
_exptl_absorpt_coefficient_mu 0.076
_exptl_absorpt_correction_T_max 0.977
_exptl_absorpt_correction_T_min 0.895
_exptl_absorpt_correction_type multi-scan
_exptl_absorpt_process_details
;
SADABS-2012/1 - Bruker AXS area detector scaling and absorption correction
;
_exptl_crystal_colour orange
_exptl_crystal_density_diffrn 1.267
_exptl_crystal_density_method 'not measured'
_exptl_crystal_description Plate
_exptl_crystal_F_000 328
_exptl_crystal_size_max 0.46
_exptl_crystal_size_mid 0.42
_exptl_crystal_size_min 0.23
_refine_diff_density_max 0.595
_refine_diff_density_min -0.232
_refine_diff_density_rms 0.055
_refine_ls_extinction_method none
_refine_ls_goodness_of_fit_ref 1.054
_refine_ls_hydrogen_treatment refall
_refine_ls_matrix_type full
_refine_ls_number_constraints 0
_refine_ls_number_parameters 289
_refine_ls_number_reflns 7135
_refine_ls_number_restraints 0
_refine_ls_restrained_S_all 1.054
_refine_ls_R_factor_all 0.05
_refine_ls_R_factor_gt 0.0416
_refine_ls_shift/su_max 0
_refine_ls_shift/su_mean 0
_refine_ls_structure_factor_coef Fsqd
_refine_ls_weighting_details 'w=1/[\s^2^(Fo^2^)+(0.0743P)^2^+0.1310P] where P=(Fo^2^+2Fc^2^)/3'
_refine_ls_weighting_scheme calc
_refine_ls_wR_factor_gt 0.119
_refine_ls_wR_factor_ref 0.1253
_reflns_number_gt 5998
_reflns_number_total 7135
_reflns_threshold_expression 'I > 2\s(I)'
_cod_data_source_file ja5034952_si_001.cif
_cod_data_source_block shelx
_cod_depositor_comments 'Adding full bibliography for 4121849--4121851.cif.'
_cod_database_code 4121850
_shelx_estimated_absorpt_t_min 0.966
_shelx_estimated_absorpt_t_max 0.983

loop_
_symmetry_equiv_pos_as_xyz
'x, y, z'
'-x, -y, -z'

loop_
_atom_site_label
_atom_site_type_symbol
_atom_site_fract_x
_atom_site_fract_y
_atom_site_fract_z
_atom_site_U_iso_or_equiv
_atom_site_adp_type
_atom_site_occupancy
_atom_site_calc_flag
C1 C 0.47880(7) 0.16228(7) 0.81724(7) 0.01229(11) Uani 1 d
C2 C 0.50425(7) 0.27299(7) 0.70394(6) 0.01137(11) Uani 1 d
C3 C 0.57830(8) 0.42413(7) 0.75289(7) 0.01379(12) Uani 1 d
C4 C 0.63452(8) 0.45592(8) 0.88029(7) 0.01617(13) Uani 1 d
C5 C 0.62565(9) 0.34396(8) 0.97876(8) 0.01884(14) Uani 1 d
C6 C 0.55538(9) 0.20539(8) 0.94942(7) 0.01664(13) Uani 1 d
C7 C 0.35831(7) 0.27287(7) 0.62044(6) 0.01140(11) Uani 1 d
C8 C 0.37011(7) 0.21466(7) 0.49385(6) 0.01175(11) Uani 1 d
C9 C 0.52220(8) 0.17890(7) 0.48370(7) 0.01316(12) Uani 1 d
C10 C 0.60382(7) 0.21332(7) 0.60098(7) 0.01252(11) Uani 1 d
C11 C 0.24094(7) 0.34752(7) 0.67387(6) 0.01192(11) Uani 1 d
C12 C 0.17092(8) 0.31106(8) 0.79611(7) 0.01678(13) Uani 1 d
C13 C 0.06886(9) 0.39041(9) 0.84922(8) 0.02027(14) Uani 1 d
C14 C 0.03640(9) 0.50793(9) 0.78177(8) 0.01995(14) Uani 1 d
C15 C 0.10407(10) 0.54436(9) 0.65993(9) 0.02260(15) Uani 1 d
C16 C 0.20518(9) 0.46459(8) 0.60609(8) 0.01952(14) Uani 1 d
C21 C 0.25391(8) 0.18292(7) 0.38209(6) 0.01246(11) Uani 1 d
C22 C 0.09810(8) 0.14762(7) 0.40731(7) 0.01491(12) Uani 1 d
C23 C -0.00986(9) 0.10766(8) 0.30149(8) 0.01876(14) Uani 1 d
C24 C 0.03629(10) 0.10319(8) 0.16775(8) 0.02119(15) Uani 1 d
C25 C 0.19056(10) 0.13666(9) 0.14146(7) 0.02174(15) Uani 1 d
C26 C 0.29874(9) 0.17627(8) 0.24736(7) 0.01736(13) Uani 1 d
C31 C 0.76138(8) 0.19397(8) 0.63504(8) 0.01740(13) Uani 1 d
O1 O 0.40001(7) 0.04137(6) 0.79496(6) 0.01837(11) Uani 1 d
H3 H 0.5818(12) 0.4986(12) 0.6842(11) 0.014(2) Uiso 1 d
H4 H 0.6826(13) 0.5551(13) 0.9093(12) 0.023(3) Uiso 1 d
H5 H 0.6720(15) 0.3735(14) 1.0698(13) 0.030(3) Uiso 1 d
H6 H 0.5479(14) 0.1294(14) 1.0151(13) 0.026(3) Uiso 1 d
H9 H 0.5541(14) 0.1314(14) 0.4021(13) 0.024(3) Uiso 1 d
H12 H 0.1904(14) 0.2242(13) 0.8431(12) 0.024(3) Uiso 1 d
H13 H 0.0182(16) 0.3617(15) 0.9338(14) 0.034(3) Uiso 1 d
H14 H -0.0348(15) 0.5638(15) 0.8211(14) 0.032(3) Uiso 1 d
H15 H 0.0798(17) 0.6281(16) 0.6127(15) 0.040(4) Uiso 1 d
H16 H 0.2532(15) 0.4910(14) 0.5183(14) 0.032(3) Uiso 1 d
H22 H 0.0663(13) 0.1461(13) 0.5009(12) 0.019(3) Uiso 1 d
H23 H -0.1181(15) 0.0787(14) 0.3208(13) 0.028(3) Uiso 1 d
H24 H -0.0424(16) 0.0756(15) 0.0958(14) 0.036(3) Uiso 1 d
H25 H 0.2295(15) 0.1306(15) 0.0477(14) 0.033(3) Uiso 1 d
H26 H 0.4101(14) 0.2021(13) 0.2282(12) 0.024(3) Uiso 1 d
H31A H 0.7988(15) 0.1417(14) 0.5576(13) 0.029(3) Uiso 1 d
H31B H 0.7645(15) 0.1384(15) 0.7174(14) 0.033(3) Uiso 1 d
H31C H 0.8304(15) 0.2889(15) 0.6551(14) 0.031(3) Uiso 1 d

loop_
_atom_site_aniso_label
_atom_site_aniso_U_11
_atom_site_aniso_U_22
_atom_site_aniso_U_33
_atom_site_aniso_U_23
_atom_site_aniso_U_13
_atom_site_aniso_U_12
C1 0.0132(3) 0.0117(2) 0.0124(3) 0.0017(2) 0.00093(19) 0.0033(2)
C2 0.0130(3) 0.0102(2) 0.0110(2) 0.00016(19) 0.00104(19) 0.00242(19)
C3 0.0153(3) 0.0104(2) 0.0154(3) -0.0002(2) 0.0023(2) 0.0016(2)
C4 0.0169(3) 0.0133(3) 0.0170(3) -0.0027(2) 0.0008(2) 0.0002(2)
C5 0.0212(3) 0.0195(3) 0.0142(3) -0.0014(2) -0.0029(2) 0.0010(2)
C6 0.0200(3) 0.0170(3) 0.0124(3) 0.0022(2) -0.0017(2) 0.0026(2)
C7 0.0133(3) 0.0112(2) 0.0101(2) 0.00064(19) 0.00123(19) 0.00332(19)
C8 0.0142(3) 0.0107(2) 0.0104(2) 0.00073(19) 0.00164(19) 0.0025(2)
C9 0.0148(3) 0.0115(2) 0.0133(3) -0.0006(2) 0.0033(2) 0.0027(2)
C10 0.0127(3) 0.0103(2) 0.0146(3) 0.0001(2) 0.0027(2) 0.00223(19)
C11 0.0131(3) 0.0125(2) 0.0104(2) -0.00054(19) 0.00108(19) 0.0034(2)
C12 0.0177(3) 0.0225(3) 0.0115(3) 0.0018(2) 0.0026(2) 0.0070(2)
C13 0.0176(3) 0.0293(4) 0.0145(3) -0.0029(3) 0.0041(2) 0.0064(3)
C14 0.0156(3) 0.0224(3) 0.0222(3) -0.0080(3) 0.0013(2) 0.0062(2)
C15 0.0258(4) 0.0182(3) 0.0272(4) 0.0015(3) 0.0051(3) 0.0120(3)
C16 0.0254(3) 0.0169(3) 0.0197(3) 0.0051(2) 0.0076(3) 0.0105(3)
C21 0.0168(3) 0.0104(2) 0.0102(2) 0.00079(19) 0.0007(2) 0.0028(2)
C22 0.0160(3) 0.0148(3) 0.0143(3) -0.0011(2) -0.0003(2) 0.0043(2)
C23 0.0186(3) 0.0180(3) 0.0197(3) -0.0029(2) -0.0040(2) 0.0050(2)
C24 0.0277(4) 0.0185(3) 0.0166(3) -0.0017(2) -0.0072(3) 0.0045(3)
C25 0.0315(4) 0.0216(3) 0.0105(3) 0.0012(2) -0.0016(3) 0.0017(3)
C26 0.0223(3) 0.0175(3) 0.0109(3) 0.0011(2) 0.0018(2) 0.0004(2)
C31 0.0138(3) 0.0169(3) 0.0223(3) 0.0003(2) 0.0013(2) 0.0049(2)
O1 0.0214(3) 0.0127(2) 0.0192(2) 0.00280(18) -0.00164(19) -0.00085(18)

loop_
_atom_type_symbol
_atom_type_description
_atom_type_scat_dispersion_real
_atom_type_scat_dispersion_imag
_atom_type_scat_source
C C 0.0033 0.0016 'International Tables Vol C Tables 4.2.6.8 and 6.1.1.4'
H H 0 0 'International Tables Vol C Tables 4.2.6.8 and 6.1.1.4'
O O 0.0106 0.006 'International Tables Vol C Tables 4.2.6.8 and 6.1.1.4'

loop_
_geom_angle_atom_site_label_1
_geom_angle_atom_site_label_2
_geom_angle_atom_site_label_3
_geom_angle
O1 C1 C6 121.48(6)
O1 C1 C2 120.70(6)
C6 C1 C2 117.79(6)
C3 C2 C7 110.93(5)
C3 C2 C10 110.63(5)
C7 C2 C10 102.53(5)
C3 C2 C1 114.26(5)
C7 C2 C1 112.04(5)
C10 C2 C1 105.69(5)
C4 C3 C2 122.57(6)
C4 C3 H3 122.4(6)
C2 C3 H3 115.0(6)
C3 C4 C5 120.84(6)
C3 C4 H4 120.9(7)
C5 C4 H4 118.3(7)
C6 C5 C4 122.33(7)
C6 C5 H5 120.7(8)
C4 C5 H5 117.0(8)
C5 C6 C1 121.03(7)
C5 C6 H6 123.0(7)
C1 C6 H6 115.9(8)
C8 C7 C11 129.76(6)
C8 C7 C2 109.31(5)
C11 C7 C2 120.32(5)
C7 C8 C9 108.77(6)
C7 C8 C21 128.68(6)
C9 C8 C21 122.50(6)
C10 C9 C8 110.71(6)
C10 C9 H9 126.5(7)
C8 C9 H9 122.7(7)
C9 C10 C31 128.40(6)
C9 C10 C2 108.57(6)
C31 C10 C2 122.97(6)
C16 C11 C12 118.31(6)
C16 C11 C7 119.58(6)
C12 C11 C7 121.97(6)
C13 C12 C11 120.72(7)
C13 C12 H12 119.9(7)
C11 C12 H12 119.3(7)
C14 C13 C12 120.28(7)
C14 C13 H13 119.9(8)
C12 C13 H13 119.8(8)
C15 C14 C13 119.53(7)
C15 C14 H14 121.1(8)
C13 C14 H14 119.4(8)
C14 C15 C16 120.31(7)
C14 C15 H15 118.8(8)
C16 C15 H15 120.9(8)
C15 C16 C11 120.83(7)
C15 C16 H16 120.0(8)
C11 C16 H16 119.2(8)
C22 C21 C26 118.41(6)
C22 C21 C8 121.42(6)
C26 C21 C8 119.98(6)
C23 C22 C21 120.91(7)
C23 C22 H22 120.0(7)
C21 C22 H22 119.0(7)
C22 C23 C24 120.06(7)
C22 C23 H23 120.1(8)
C24 C23 H23 119.8(8)
C25 C24 C23 119.60(7)
C25 C24 H24 122.4(8)
C23 C24 H24 118.0(8)
C24 C25 C26 120.37(7)
C24 C25 H25 122.5(8)
C26 C25 H25 117.1(8)
C25 C26 C21 120.65(7)
C25 C26 H26 120.4(7)
C21 C26 H26 119.0(7)
C10 C31 H31A 109.1(7)
C10 C31 H31B 111.3(8)
H31A C31 H31B 109.2(11)
C10 C31 H31C 110.7(8)
H31A C31 H31C 110.5(11)
H31B C31 H31C 106.0(11)

loop_
_geom_bond_atom_site_label_1
_geom_bond_atom_site_label_2
_geom_bond_distance
C1 O1 1.2244(8)
C1 C6 1.4595(10)
C1 C2 1.5464(9)
C2 C3 1.5036(9)
C2 C7 1.5216(9)
C2 C10 1.5344(9)
C3 C4 1.3399(10)
C3 H3 0.989(11)
C4 C5 1.4513(11)
C4 H4 0.977(12)
C5 C6 1.3501(10)
C5 H5 0.984(13)
C6 H6 0.976(13)
C7 C8 1.3612(9)
C7 C11 1.4754(9)
C8 C9 1.4706(9)
C8 C21 1.4721(9)
C9 C10 1.3429(10)
C9 H9 0.984(12)
C10 C31 1.4865(10)
C11 C16 1.3951(10)
C11 C12 1.3969(9)
C12 C13 1.3930(10)
C12 H12 0.997(13)
C13 C14 1.3863(12)
C13 H13 0.981(14)
C14 C15 1.3846(12)
C14 H14 0.983(13)
C15 C16 1.3918(10)
C15 H15 0.987(15)
C16 H16 0.995(14)
C21 C22 1.3991(10)
C21 C26 1.4018(9)
C22 C23 1.3890(10)
C22 H22 0.973(12)
C23 C24 1.3950(11)
C23 H23 0.979(13)
C24 C25 1.3876(13)
C24 H24 0.975(14)
C25 C26 1.3905(11)
C25 H25 1.001(14)
C26 H26 1.003(12)
C31 H31A 0.996(13)
C31 H31B 0.984(14)
C31 H31C 0.991(14)

loop_
_geom_torsion_atom_site_label_1
_geom_torsion_atom_site_label_2
_geom_torsion_atom_site_label_3
_geom_torsion_atom_site_label_4
_geom_torsion
O1 C1 C2 C3 169.19(6)
C6 C1 C2 C3 -12.63(8)
O1 C1 C2 C7 41.96(8)
C6 C1 C2 C7 -139.87(6)
O1 C1 C2 C10 -68.94(8)
C6 C1 C2 C10 109.23(6)
C7 C2 C3 C4 135.75(7)
C10 C2 C3 C4 -111.17(7)
C1 C2 C3 C4 7.94(9)
C2 C3 C4 C5 -0.30(11)
C3 C4 C5 C6 -2.99(12)
C4 C5 C6 C1 -2.47(12)
O1 C1 C6 C5 -171.42(7)
C2 C1 C6 C5 10.42(10)
C3 C2 C7 C8 121.24(6)
C10 C2 C7 C8 3.12(7)
C1 C2 C7 C8 -109.76(6)
C3 C2 C7 C11 -50.67(8)
C10 C2 C7 C11 -168.79(6)
C1 C2 C7 C11 78.33(7)
C11 C7 C8 C9 168.73(6)
C2 C7 C8 C9 -2.18(7)
C11 C7 C8 C21 -13.89(12)
C2 C7 C8 C21 175.20(6)
C7 C8 C9 C10 0.17(8)
C21 C8 C9 C10 -177.40(6)
C8 C9 C10 C31 179.28(7)
C8 C9 C10 C2 1.88(8)
C3 C2 C10 C9 -121.33(6)
C7 C2 C10 C9 -2.99(7)
C1 C2 C10 C9 114.50(6)
C3 C2 C10 C31 61.10(8)
C7 C2 C10 C31 179.43(6)
C1 C2 C10 C31 -63.07(8)
C8 C7 C11 C16 -53.18(10)
C2 C7 C11 C16 116.87(7)
C8 C7 C11 C12 131.25(8)
C2 C7 C11 C12 -58.70(9)
C16 C11 C12 C13 -0.45(11)
C7 C11 C12 C13 175.18(7)
C11 C12 C13 C14 -0.60(12)
C12 C13 C14 C15 1.15(12)
C13 C14 C15 C16 -0.65(13)
C14 C15 C16 C11 -0.41(13)
C12 C11 C16 C15 0.95(12)
C7 C11 C16 C15 -174.78(7)
C7 C8 C21 C22 -29.59(10)
C9 C8 C21 C22 147.47(7)
C7 C8 C21 C26 155.54(7)
C9 C8 C21 C26 -27.41(9)
C26 C21 C22 C23 -0.34(10)
C8 C21 C22 C23 -175.29(6)
C21 C22 C23 C24 -0.42(11)
C22 C23 C24 C25 1.01(12)
C23 C24 C25 C26 -0.83(12)
C24 C25 C26 C21 0.06(12)
C22 C21 C26 C25 0.52(11)
C8 C21 C26 C25 175.55(7)
